data_4346914
loop_
_publ_author_name
'Sato, Rinta'
'Suzuki, Kosuke'
'Minato, Takuo'
'Yamaguchi, Kazuya'
'Mizuno, Noritaka'

_publ_section_title
;
 Sequential Synthesis of 3d-3d'-4f Heterometallic Heptanuclear Clusters in
 between Lacunary Polyoxometalates.
;
_journal_issue 5
_journal_name_full 'Inorganic chemistry'
_journal_page_first 2023
_journal_page_last 2029
_journal_paper_doi 10.1021/acs.inorgchem.5b02358
_journal_volume 55
_journal_year 2016
_chemical_formula_sum 'C122 Cl12 Cu4 F24 Fe Gd2 N6 O78 Si2 W18'
_chemical_formula_weight 7668.67
_space_group_crystal_system monoclinic
_space_group_IT_number 14
_space_group_name_Hall '-P 2yn'
_space_group_name_H-M_alt 'P 1 21/n 1'
_atom_sites_solution_hydrogens none
_audit_creation_method SHELXL-2013
_cell_angle_alpha 90
_cell_angle_beta 100.56
_cell_angle_gamma 90
_cell_formula_units_Z 2
_cell_length_a 19.6894(2)
_cell_length_b 20.1629(2)
_cell_length_c 26.5399(3)
_cell_measurement_reflns_used 28939
_cell_measurement_temperature 113(2)
_cell_measurement_theta_max 29.51
_cell_measurement_theta_min 2.16
_cell_volume 10357.77(19)
_computing_cell_refinement HKL2000
_computing_data_collection 'Rigaku CrystalClear'
_computing_data_reduction HKL2000
_computing_structure_refinement 'SHELXL-2013 (Sheldrick, 2013)'
_computing_structure_solution 'SHELXS-97 (Sheldrick, 1990)'
_diffrn_ambient_temperature 113(2)
_diffrn_measured_fraction_theta_full 0.996
_diffrn_measured_fraction_theta_max 0.992
_diffrn_measurement_device_type CCD
_diffrn_radiation_type MoK\a
_diffrn_radiation_wavelength 0.71069
_diffrn_reflns_av_unetI/netI 0.0230
_diffrn_reflns_Laue_measured_fraction_full 0.996
_diffrn_reflns_Laue_measured_fraction_max 0.992
_diffrn_reflns_number 28677
_diffrn_reflns_point_group_measured_fraction_full 0.996
_diffrn_reflns_point_group_measured_fraction_max 0.992
_diffrn_reflns_theta_full 25.240
_diffrn_reflns_theta_max 29.518
_diffrn_reflns_theta_min 2.166
_exptl_absorpt_coefficient_mu 11.309
_exptl_absorpt_correction_type none
_exptl_crystal_colour yellow
_exptl_crystal_density_diffrn 2.459
_exptl_crystal_density_method 'not measured'
_exptl_crystal_description plate
_exptl_crystal_F_000 6896
_exptl_crystal_size_max 0.100
_exptl_crystal_size_mid 0.100
_exptl_crystal_size_min 0.100
_refine_diff_density_max 7.129
_refine_diff_density_min -7.172
_refine_diff_density_rms 0.296
_refine_ls_extinction_method none
_refine_ls_goodness_of_fit_ref 1.011
_refine_ls_hydrogen_treatment none
_refine_ls_matrix_type full
_refine_ls_number_parameters 815
_refine_ls_number_reflns 28660
_refine_ls_number_restraints 16
_refine_ls_restrained_S_all 1.011
_refine_ls_R_factor_all 0.0641
_refine_ls_R_factor_gt 0.0556
_refine_ls_shift/su_max 0.002
_refine_ls_shift/su_mean 0.000
_refine_ls_structure_factor_coef Fsqd
_refine_ls_weighting_details 'w=1/[\s^2^(Fo^2^)+(0.0948P)^2^+192.2826P] where P=(Fo^2^+2Fc^2^)/3'
_refine_ls_weighting_scheme calc
_refine_ls_wR_factor_gt 0.1588
_refine_ls_wR_factor_ref 0.1688
_reflns_Friedel_coverage 0.000
_reflns_number_gt 25142
_reflns_number_total 28660
_reflns_threshold_expression 'I > 2\s(I)'
_cod_data_source_file ic5b02358_si_004.cif
_cod_data_source_block IIIFeCu4Gd2
_cod_original_cell_volume 10357.81(19)
_cod_original_sg_symbol_H-M 'P 21/n'
_cod_database_code 4346914
_shelx_space_group_comment
;
The symmetry employed for this shelxl refinement is uniquely defined
by the following loop, which should always be used as a source of
symmetry information in preference to the above space-group names.
They are only intended as comments.
;
_shelx_estimated_absorpt_t_min 0.398
_shelx_estimated_absorpt_t_max 0.398
_shelxl_version_number 2013-3

loop_
_space_group_symop_operation_xyz
'x, y, z'
'-x+1/2, y+1/2, -z+1/2'
'-x, -y, -z'
'x-1/2, -y-1/2, z-1/2'

loop_
_atom_site_label
_atom_site_type_symbol
_atom_site_fract_x
_atom_site_fract_y
_atom_site_fract_z
_atom_site_U_iso_or_equiv
_atom_site_adp_type
_atom_site_occupancy
_atom_site_site_symmetry_order
_atom_site_calc_flag
_atom_site_refinement_flags_posn
_atom_site_refinement_flags_adp
_atom_site_refinement_flags_occupancy
_atom_site_disorder_assembly
_atom_site_disorder_group
N101 N 0.2063(5) 0.2900(5) 0.2589(4) 0.0416(19) Uiso 1 1 d . . . . .
N201 N 0.6536(5) 0.5123(4) 0.4027(3) 0.0385(17) Uiso 1 1 d . . . . .
N301 N 0.8890(5) 0.8503(5) 0.4608(4) 0.048(2) Uiso 1 1 d . . . . .
O1 O 0.4537(3) -0.0010(3) 0.4264(2) 0.0275(12) Uani 1 1 d . . . . .
O2 O 0.5902(3) 0.0121(3) 0.4755(2) 0.0290(12) Uani 1 1 d . . . . .
O3 O 0.3461(3) 0.0763(3) 0.3761(2) 0.0319(13) Uani 1 1 d . . . . .
O4 O 0.4423(4) 0.1509(3) 0.3320(2) 0.0329(13) Uani 1 1 d . . . . .
O5 O 0.6397(4) 0.1709(3) 0.4041(3) 0.0391(15) Uani 1 1 d . . . . .
O6 O 0.6890(3) 0.1113(3) 0.5015(3) 0.0327(13) Uani 1 1 d . . . . .
O7 O 0.5740(4) 0.0628(3) 0.6673(3) 0.0353(14) Uani 1 1 d . . . . .
O8 O 0.3057(4) 0.0372(3) 0.5692(3) 0.0359(14) Uani 1 1 d . . . . .
O9 O 0.2283(4) 0.1385(4) 0.3998(3) 0.0387(15) Uani 1 1 d . . . . .
O10 O 0.4099(4) 0.2857(3) 0.3120(3) 0.0398(16) Uani 1 1 d . . . . .
O11 O 0.6541(4) 0.3090(3) 0.3993(3) 0.0397(15) Uani 1 1 d . . . . .
O12 O 0.7391(4) 0.1908(3) 0.5864(3) 0.0375(15) Uani 1 1 d . . . . .
O13 O 0.4435(3) 0.0669(3) 0.6064(2) 0.0300(12) Uani 1 1 d . . . . .
O14 O 0.3335(3) 0.0872(3) 0.4755(2) 0.0309(13) Uani 1 1 d . . . . .
O15 O 0.3346(3) 0.2092(3) 0.3677(2) 0.0328(13) Uani 1 1 d . . . . .
O16 O 0.5271(4) 0.2383(3) 0.3790(3) 0.0349(14) Uani 1 1 d . . . . .
O17 O 0.6774(4) 0.2444(3) 0.4931(3) 0.0349(14) Uani 1 1 d . . . . .
O18 O 0.6172(3) 0.1161(3) 0.5789(2) 0.0308(13) Uani 1 1 d . . . . .
O19 O 0.4798(3) 0.0986(3) 0.5193(2) 0.0259(11) Uani 1 1 d . . . . .
O20 O 0.4361(3) 0.1616(3) 0.4313(2) 0.0260(11) Uani 1 1 d . . . . .
O21 O 0.5674(3) 0.1744(3) 0.4794(2) 0.0270(11) Uani 1 1 d . . . . .
O22 O 0.4662(3) 0.2320(3) 0.5159(2) 0.0282(12) Uani 1 1 d . . . . .
O23 O 0.5189(3) 0.1772(3) 0.6138(2) 0.0298(12) Uani 1 1 d . . . . .
O24 O 0.3640(3) 0.1625(3) 0.5568(2) 0.0299(12) Uani 1 1 d . . . . .
O25 O 0.3223(3) 0.2173(3) 0.4673(2) 0.0325(13) Uani 1 1 d . . . . .
O26 O 0.4292(3) 0.3006(3) 0.4171(2) 0.0326(13) Uani 1 1 d . . . . .
O27 O 0.5563(3) 0.3107(3) 0.4629(2) 0.0323(13) Uani 1 1 d . . . . .
O28 O 0.6059(3) 0.2458(3) 0.5731(3) 0.0310(13) Uani 1 1 d . . . . .
O29 O 0.4241(3) 0.2758(3) 0.5949(2) 0.0319(13) Uani 1 1 d . . . . .
O30 O 0.3847(3) 0.3331(3) 0.5027(2) 0.0301(12) Uani 1 1 d . . . . .
O31 O 0.5150(3) 0.3455(3) 0.5516(2) 0.0288(12) Uani 1 1 d . . . . .
O32 O 0.5514(4) 0.3061(3) 0.6538(3) 0.0391(15) Uani 1 1 d . . . . .
O33 O 0.2830(4) 0.2807(3) 0.5513(3) 0.0398(15) Uani 1 1 d . . . . .
O34 O 0.4724(4) 0.4228(3) 0.4656(3) 0.0345(14) Uani 1 1 d . . . . .
O35 O 0.5466(4) 0.0696(3) 0.3787(2) 0.0335(13) Uani 1 1 d . . . . .
O36 O 0.6476(5) 0.0835(5) 0.3065(4) 0.058(2) Uani 1 1 d . . . . .
O37 O 0.5105(5) 0.0780(5) 0.2581(3) 0.057(2) Uani 1 1 d . . . . .
O38 O 0.6397(5) 0.2295(5) 0.2984(4) 0.060(2) Uani 1 1 d . . . . .
O39 O 0.5019(6) 0.2190(5) 0.2522(3) 0.061(2) Uani 1 1 d . . . . .
C1 C 0.7245(9) 0.0125(9) 0.2783(6) 0.069(4) Uiso 1 1 d . . . . .
C2 C 0.6532(7) 0.0378(7) 0.2754(5) 0.056(3) Uiso 1 1 d . . . . .
C3 C 0.6007(9) 0.0107(8) 0.2379(6) 0.069(4) Uiso 1 1 d . . . . .
C4 C 0.5333(7) 0.0356(7) 0.2319(6) 0.059(3) Uiso 1 1 d . . . . .
C5 C 0.4818(12) 0.0064(12) 0.1899(9) 0.095(6) Uiso 1 1 d . . . . .
C6 C 0.6962(9) 0.3260(8) 0.2776(6) 0.066(4) Uiso 1 1 d . . . . .
C7 C 0.6323(8) 0.2849(8) 0.2752(6) 0.063(3) Uiso 1 1 d . . . . .
C8 C 0.5697(10) 0.3114(9) 0.2443(7) 0.077(4) Uiso 1 1 d . . . . .
C9 C 0.5131(8) 0.2736(8) 0.2342(6) 0.062(3) Uiso 1 1 d . . . . .
C10 C 0.4525(9) 0.3027(9) 0.1966(7) 0.073(4) Uiso 1 1 d . . . . .
C101 C 0.1972(6) 0.3446(6) 0.2186(4) 0.044(2) Uiso 1 1 d . . . . .
C102 C 0.2631(7) 0.3855(7) 0.2184(5) 0.054(3) Uiso 1 1 d . . . . .
C103 C 0.2474(7) 0.4424(6) 0.1794(5) 0.051(3) Uiso 1 1 d . . . . .
C104 C 0.3100(7) 0.4888(7) 0.1812(5) 0.057(3) Uiso 1 1 d . . . . .
C111 C 0.2588(6) 0.2386(5) 0.2493(4) 0.041(2) Uiso 1 1 d . . . . .
C112 C 0.2433(7) 0.2017(7) 0.1977(5) 0.052(3) Uiso 1 1 d . . . . .
C113 C 0.2979(7) 0.1452(7) 0.1989(5) 0.056(3) Uiso 1 1 d . . . . .
C114 C 0.2829(8) 0.0839(8) 0.2307(6) 0.067(4) Uiso 1 1 d . . . . .
C121 C 0.1351(6) 0.2580(6) 0.2562(4) 0.044(2) Uiso 1 1 d . . . . .
C122 C 0.1330(7) 0.2007(7) 0.2918(5) 0.052(3) Uiso 1 1 d . . . . .
C123 C 0.0588(8) 0.1807(8) 0.2917(6) 0.062(3) Uiso 1 1 d . . . . .
C124 C 0.0541(10) 0.1216(10) 0.3289(7) 0.081(5) Uiso 1 1 d . . . . .
C131 C 0.2346(6) 0.3178(6) 0.3127(4) 0.044(2) Uiso 1 1 d . . . . .
C132 C 0.1918(7) 0.3732(7) 0.3304(5) 0.055(3) Uiso 1 1 d . . . . .
C133 C 0.2252(10) 0.3877(10) 0.3888(7) 0.081(5) Uiso 1 1 d . . . . .
C134 C 0.1883(12) 0.4434(12) 0.4084(9) 0.100(6) Uiso 1 1 d . . . . .
C201 C 0.5972(6) 0.4670(6) 0.3719(4) 0.042(2) Uiso 1 1 d . . . . .
C202 C 0.5249(6) 0.4922(5) 0.3648(4) 0.040(2) Uiso 1 1 d . . . . .
C203 C 0.4769(7) 0.4398(6) 0.3379(5) 0.050(3) Uiso 1 1 d . . . . .
C204 C 0.4010(9) 0.4599(9) 0.3329(6) 0.070(4) Uiso 1 1 d . . . . .
C211 C 0.6444(5) 0.5155(5) 0.4588(4) 0.0354(19) Uiso 1 1 d . . . . .
C212 C 0.6643(6) 0.4521(6) 0.4892(4) 0.043(2) Uiso 1 1 d . . . . .
C213 C 0.6456(5) 0.4599(5) 0.5434(4) 0.040(2) Uiso 1 1 d . . . . .
C214 C 0.6765(6) 0.4040(6) 0.5782(5) 0.047(2) Uiso 1 1 d . . . . .
C221 C 0.6458(6) 0.5835(5) 0.3824(4) 0.041(2) Uiso 1 1 d . . . . .
C222 C 0.6515(7) 0.5914(6) 0.3256(5) 0.049(3) Uiso 1 1 d . . . . .
C223 C 0.6300(7) 0.6622(7) 0.3078(5) 0.052(3) Uiso 1 1 d . . . . .
C224 C 0.6401(8) 0.6755(8) 0.2521(6) 0.064(3) Uiso 1 1 d . . . . .
C231 C 0.7234(6) 0.4839(6) 0.3975(4) 0.045(2) Uiso 1 1 d . . . . .
C232 C 0.7855(7) 0.5214(7) 0.4256(5) 0.058(3) Uiso 1 1 d . . . . .
C233 C 0.8516(10) 0.4871(10) 0.4157(7) 0.080(5) Uiso 1 1 d . . . . .
C234 C 0.9166(11) 0.5204(11) 0.4490(8) 0.090(5) Uiso 1 1 d . . . . .
C301 C 0.9366(7) 0.8869(7) 0.4309(5) 0.052(3) Uiso 1 1 d . . . . .
C302 C 0.9017(8) 0.9243(7) 0.3845(6) 0.060(3) Uiso 1 1 d . . . . .
C303 C 0.9564(8) 0.9617(8) 0.3602(6) 0.068(4) Uiso 1 1 d . . . . .
C304 C 0.9260(11) 0.9938(10) 0.3071(8) 0.085(5) Uiso 1 1 d . . . . .
C311 C 0.8412(7) 0.8027(7) 0.4248(5) 0.051(3) Uiso 1 1 d . . . . .
C312 C 0.8784(7) 0.7503(7) 0.3988(5) 0.057(3) Uiso 1 1 d . . . . .
C313 C 0.8257(8) 0.7116(8) 0.3613(6) 0.062(3) Uiso 1 1 d . . . . .
C314 C 0.8588(8) 0.6573(8) 0.3328(6) 0.063(3) Uiso 1 1 d . . . . .
C321 C 0.9326(7) 0.8123(7) 0.5028(5) 0.053(3) Uiso 1 1 d . . . . .
C322 C 0.8934(9) 0.7707(9) 0.5360(7) 0.073(4) Uiso 1 1 d . . . . .
C323 C 0.9428(10) 0.7310(10) 0.5771(7) 0.081(5) Uiso 1 1 d . . . . .
C324 C 0.9761(13) 0.6712(12) 0.5547(10) 0.103(7) Uiso 1 1 d . . . . .
C331 C 0.8411(7) 0.8995(7) 0.4833(5) 0.054(3) Uiso 1 1 d . . . . .
C332 C 0.8789(7) 0.9542(7) 0.5151(5) 0.057(3) Uiso 1 1 d . . . . .
C333 C 0.8257(7) 1.0005(7) 0.5332(5) 0.057(3) Uiso 1 1 d . . . . .
C334 C 0.8588(8) 1.0619(8) 0.5600(6) 0.066(4) Uiso 1 1 d . . . . .
Si1 Si 0.48765(12) 0.16652(10) 0.48620(8) 0.0232(4) Uani 1 1 d . . . . .
W1 W 0.47250(2) 0.34069(2) 0.48132(2) 0.02909(8) Uani 1 1 d . . . . .
W2 W 0.37326(2) 0.06966(2) 0.54512(2) 0.02717(8) Uani 1 1 d . . . . .
W3 W 0.54016(2) 0.08533(2) 0.60545(2) 0.02794(8) Uani 1 1 d . . . . .
W4 W 0.52083(2) 0.26890(2) 0.59587(2) 0.03145(8) Uani 1 1 d . . . . .
W5 W 0.42596(2) 0.23672(2) 0.36541(2) 0.03340(9) Uani 1 1 d . . . . .
W6 W 0.35748(2) 0.25271(2) 0.53291(2) 0.03138(8) Uani 1 1 d . . . . .
W7 W 0.61240(2) 0.25135(2) 0.43064(2) 0.03065(8) Uani 1 1 d . . . . .
W8 W 0.31676(2) 0.14439(2) 0.41711(2) 0.03451(9) Uani 1 1 d . . . . .
W9 W 0.66183(2) 0.18298(2) 0.54519(2) 0.03581(9) Uani 1 1 d . . . . .
Fe1 Fe 0.5000 0.0000 0.5000 0.0250(3) Uani 1 2 d S . P . .
Cu1 Cu 0.44498(6) 0.07417(5) 0.37964(4) 0.0324(2) Uani 1 1 d . . . . .
Cu2 Cu 0.61577(6) 0.09131(5) 0.44154(4) 0.0317(2) Uani 1 1 d . . . . .
Gd1 Gd 0.56000(3) 0.15447(3) 0.32188(2) 0.04367(12) Uani 1 1 d . . . . .
F1 F 0.7476(6) -0.0203(6) 0.3222(4) 0.093(3) Uiso 1 1 d . . . . .
F2 F 0.7676(7) 0.0634(7) 0.2760(5) 0.106(4) Uiso 1 1 d . . . . .
F3 F 0.7329(8) -0.0272(8) 0.2405(6) 0.122(4) Uiso 1 1 d . . . . .
F4 F 0.5029(7) -0.0354(8) 0.1592(6) 0.118(4) Uiso 1 1 d . . . . .
F5 F 0.4507(9) 0.0555(9) 0.1596(7) 0.143(5) Uiso 1 1 d . . . . .
F6 F 0.4310(7) -0.0246(7) 0.2071(5) 0.111(4) Uiso 1 1 d . . . . .
F7 F 0.7062(9) 0.3437(9) 0.2319(7) 0.147(6) Uiso 1 1 d . . . . .
F8 F 0.7506(11) 0.2972(11) 0.2992(8) 0.170(7) Uiso 1 1 d . . . . .
F9 F 0.6978(7) 0.3818(7) 0.3030(5) 0.113(4) Uiso 1 1 d . . . . .
F10 F 0.3951(5) 0.2730(5) 0.1914(4) 0.081(3) Uiso 1 1 d . . . . .
F11 F 0.4402(6) 0.3681(6) 0.2088(5) 0.094(3) Uiso 1 1 d . . . . .
F12 F 0.4707(6) 0.3060(6) 0.1507(5) 0.100(3) Uiso 1 1 d . . . . .
C11 C -0.0714(10) 0.3372(16) 0.1991(9) 0.134(10) Uiso 1 1 d D . . . .
Cl11 Cl -0.1599(4) 0.3455(4) 0.1883(3) 0.126(2) Uiso 1 1 d D . . . .
Cl12 Cl -0.0397(6) 0.3413(5) 0.2635(4) 0.174(4) Uiso 1 1 d D . . . .
C21 C 1.1660(9) 0.7014(9) 0.4532(7) 0.072(4) Uiso 1 1 d . . . . .
Cl21 Cl 1.1149(5) 0.7615(5) 0.4755(3) 0.145(3) Uiso 1 1 d . . . . .
Cl22 Cl 1.1321(4) 0.6204(4) 0.4584(3) 0.128(2) Uiso 1 1 d . . . . .
C31 C 0.8055(12) 1.1458(12) 0.4088(17) 0.097(10) Uiso 0.5 1 d D U P . .
Cl31 Cl 0.8843(9) 1.1026(9) 0.4230(7) 0.133(5) Uiso 0.5 1 d D U P A .
Cl32 Cl 0.8160(12) 1.2311(11) 0.4020(9) 0.189(8) Uiso 0.5 1 d D U P A .
C32 C 0.8716(11) 1.1043(11) 0.4018(15) 0.068(8) Uiso 0.5 1 d D U P A 2
Cl33 Cl 0.8806(11) 1.1866(9) 0.3840(8) 0.163(6) Uiso 0.5 1 d D U P A 2
Cl34 Cl 0.7899(8) 1.0888(8) 0.4155(6) 0.128(4) Uiso 0.5 1 d D U P A 2

loop_
_atom_site_aniso_label
_atom_site_aniso_U_11
_atom_site_aniso_U_22
_atom_site_aniso_U_33
_atom_site_aniso_U_23
_atom_site_aniso_U_13
_atom_site_aniso_U_12
O1 0.034(3) 0.019(2) 0.026(3) -0.001(2) -0.004(2) 0.002(2)
O2 0.031(3) 0.024(3) 0.029(3) -0.001(2) -0.002(2) 0.002(2)
O3 0.035(3) 0.030(3) 0.025(3) -0.001(2) -0.010(2) 0.000(2)
O4 0.037(3) 0.030(3) 0.029(3) 0.003(2) -0.001(2) 0.001(3)
O5 0.059(4) 0.023(3) 0.037(4) -0.001(3) 0.014(3) 0.003(3)
O6 0.031(3) 0.025(3) 0.040(3) 0.002(2) 0.001(3) 0.001(2)
O7 0.047(4) 0.026(3) 0.029(3) -0.001(2) -0.004(3) -0.002(3)
O8 0.036(3) 0.026(3) 0.044(4) 0.005(3) 0.002(3) 0.000(2)
O9 0.034(3) 0.035(3) 0.041(4) -0.001(3) -0.009(3) 0.003(3)
O10 0.055(4) 0.026(3) 0.033(3) 0.004(3) -0.006(3) 0.001(3)
O11 0.046(4) 0.028(3) 0.046(4) -0.002(3) 0.011(3) -0.002(3)
O12 0.034(3) 0.028(3) 0.045(4) 0.003(3) -0.006(3) 0.000(3)
O13 0.037(3) 0.027(3) 0.024(3) -0.001(2) -0.002(2) -0.002(2)
O14 0.033(3) 0.023(3) 0.033(3) 0.000(2) -0.004(2) 0.001(2)
O15 0.034(3) 0.030(3) 0.030(3) 0.004(2) -0.008(2) 0.002(2)
O16 0.045(4) 0.027(3) 0.030(3) -0.001(2) 0.000(3) 0.000(3)
O17 0.036(3) 0.025(3) 0.042(4) 0.001(3) 0.003(3) -0.002(2)
O18 0.034(3) 0.024(3) 0.030(3) 0.003(2) -0.004(2) 0.000(2)
O19 0.031(3) 0.018(2) 0.026(3) 0.000(2) -0.001(2) 0.000(2)
O20 0.030(3) 0.021(3) 0.023(3) 0.002(2) -0.005(2) 0.001(2)
O21 0.030(3) 0.021(3) 0.028(3) -0.001(2) 0.001(2) -0.001(2)
O22 0.034(3) 0.022(3) 0.026(3) -0.001(2) -0.002(2) 0.000(2)
O23 0.036(3) 0.021(3) 0.031(3) 0.000(2) 0.002(2) 0.000(2)
O24 0.033(3) 0.025(3) 0.030(3) 0.001(2) 0.004(2) -0.001(2)
O25 0.035(3) 0.027(3) 0.032(3) -0.004(2) -0.004(2) 0.002(2)
O26 0.038(3) 0.029(3) 0.029(3) -0.007(2) 0.000(2) -0.002(2)
O27 0.036(3) 0.029(3) 0.032(3) -0.002(2) 0.006(3) 0.003(2)
O28 0.035(3) 0.020(3) 0.035(3) 0.000(2) -0.002(2) -0.004(2)
O29 0.036(3) 0.027(3) 0.030(3) -0.004(2) -0.001(2) 0.001(2)
O30 0.034(3) 0.021(3) 0.033(3) 0.002(2) 0.002(2) 0.004(2)
O31 0.035(3) 0.021(3) 0.029(3) 0.000(2) 0.001(2) -0.001(2)
O32 0.052(4) 0.027(3) 0.032(3) -0.002(3) -0.008(3) 0.003(3)
O33 0.037(3) 0.030(3) 0.052(4) -0.006(3) 0.006(3) 0.003(3)
O34 0.044(4) 0.025(3) 0.035(3) 0.001(2) 0.006(3) 0.001(3)
O35 0.043(4) 0.025(3) 0.028(3) -0.002(2) -0.003(3) 0.002(3)
O36 0.065(6) 0.050(5) 0.062(6) -0.009(4) 0.018(4) 0.000(4)
O37 0.073(6) 0.052(5) 0.046(5) -0.006(4) 0.008(4) -0.001(4)
O38 0.067(6) 0.052(5) 0.064(6) 0.012(4) 0.017(5) -0.002(4)
O39 0.083(7) 0.054(5) 0.047(5) 0.014(4) 0.018(4) -0.003(5)
Si1 0.0277(10) 0.0173(9) 0.0220(10) -0.0002(7) -0.0027(8) 0.0002(7)
W1 0.03491(17) 0.02003(14) 0.02989(17) 0.00200(12) -0.00053(13) 0.00184(12)
W2 0.02871(16) 0.02259(15) 0.02817(16) 0.00111(11) -0.00018(12) 0.00075(11)
W3 0.03497(17) 0.02147(14) 0.02313(15) -0.00009(11) -0.00585(12) 0.00095(12)
W4 0.04234(19) 0.02079(15) 0.02617(16) -0.00186(12) -0.00707(13) 0.00008(13)
W5 0.0413(2) 0.02850(17) 0.02643(17) 0.00600(13) -0.00422(14) -0.00054(14)
W6 0.03154(17) 0.02224(15) 0.04005(19) -0.00083(13) 0.00576(14) 0.00287(12)
W7 0.03343(17) 0.02313(15) 0.03398(18) 0.00230(12) 0.00245(14) -0.00231(12)
W8 0.03068(17) 0.03608(19) 0.03206(18) 0.00764(14) -0.00671(13) 0.00232(14)
W9 0.03229(18) 0.03468(19) 0.03516(19) 0.00372(14) -0.00784(14) -0.00692(14)
Fe1 0.0297(8) 0.0191(7) 0.0234(7) 0.0002(6) -0.0028(6) 0.0012(6)
Cu1 0.0390(6) 0.0265(5) 0.0280(5) 0.0003(4) -0.0037(4) 0.0016(4)
Cu2 0.0372(6) 0.0244(5) 0.0321(5) 0.0000(4) 0.0028(4) 0.0000(4)
Gd1 0.0540(3) 0.0366(2) 0.0404(3) 0.0018(2) 0.0086(2) -0.0011(2)

loop_
_atom_type_symbol
_atom_type_description
_atom_type_scat_dispersion_real
_atom_type_scat_dispersion_imag
_atom_type_scat_source
N N 0.0061 0.0033 'International Tables Vol C Tables 4.2.6.8 and 6.1.1.4'
O O 0.0106 0.0060 'International Tables Vol C Tables 4.2.6.8 and 6.1.1.4'
C C 0.0033 0.0016 'International Tables Vol C Tables 4.2.6.8 and 6.1.1.4'
Si Si 0.0817 0.0704 'International Tables Vol C Tables 4.2.6.8 and 6.1.1.4'
W W -0.8490 6.8722 'International Tables Vol C Tables 4.2.6.8 and 6.1.1.4'
Fe Fe 0.3463 0.8444 'International Tables Vol C Tables 4.2.6.8 and 6.1.1.4'
Cu Cu 0.3201 1.2651 'International Tables Vol C Tables 4.2.6.8 and 6.1.1.4'
Gd Gd -0.1653 3.9035 'International Tables Vol C Tables 4.2.6.8 and 6.1.1.4'
F F 0.0171 0.0103 'International Tables Vol C Tables 4.2.6.8 and 6.1.1.4'
Cl Cl 0.1484 0.1585 'International Tables Vol C Tables 4.2.6.8 and 6.1.1.4'

loop_
_geom_angle_atom_site_label_1
_geom_angle_atom_site_label_2
_geom_angle_atom_site_label_3
_geom_angle
_geom_angle_site_symmetry_1
_geom_angle_site_symmetry_3
C111 N101 C101 111.9(8) . .
C111 N101 C121 110.4(8) . .
C101 N101 C121 106.4(8) . .
C111 N101 C131 105.2(8) . .
C101 N101 C131 111.5(9) . .
C121 N101 C131 111.7(8) . .
C231 N201 C221 110.8(8) . .
C231 N201 C211 111.9(8) . .
C221 N201 C211 106.4(8) . .
C231 N201 C201 107.6(8) . .
C221 N201 C201 110.5(8) . .
C211 N201 C201 109.7(8) . .
C321 N301 C301 108.3(10) . .
C321 N301 C311 110.2(10) . .
C301 N301 C311 110.0(9) . .
C321 N301 C331 110.3(10) . .
C301 N301 C331 111.3(10) . .
C311 N301 C331 106.7(9) . .
W3 O1 Cu1 114.6(3) 3_656 .
W3 O1 Fe1 112.7(3) 3_656 .
Cu1 O1 Fe1 125.9(3) . .
W2 O2 Cu2 115.6(3) 3_656 .
W2 O2 Fe1 112.7(3) 3_656 .
Cu2 O2 Fe1 124.6(3) . .
W8 O3 Cu1 113.4(3) . .
Cu1 O4 W5 112.2(3) . .
Cu1 O4 Gd1 100.5(3) . .
W5 O4 Gd1 105.2(3) . .
W7 O5 Cu2 113.4(4) . .
W7 O5 Gd1 105.5(3) . .
Cu2 O5 Gd1 99.4(3) . .
Cu2 O6 W9 112.5(3) . .
W2 O13 W3 122.4(3) . .
W2 O14 W8 151.5(4) . .
W5 O15 W8 120.8(3) . .
W5 O16 W7 146.5(4) . .
W5 O16 Gd1 104.5(3) . .
W7 O16 Gd1 103.5(3) . .
W7 O17 W9 120.2(3) . .
W3 O18 W9 150.6(4) . .
Si1 O19 Fe1 127.8(3) . .
Si1 O19 W3 121.6(3) . .
Fe1 O19 W3 92.5(2) . .
Si1 O19 W2 121.8(3) . .
Fe1 O19 W2 93.1(2) . .
W3 O19 W2 90.4(2) . .
Si1 O20 Cu1 119.2(3) . .
Si1 O20 W5 126.8(3) . .
Cu1 O20 W5 93.3(2) . .
Si1 O20 W8 126.9(3) . .
Cu1 O20 W8 88.5(2) . .
W5 O20 W8 91.8(2) . .
Si1 O21 Cu2 118.3(3) . .
Si1 O21 W7 127.5(3) . .
Cu2 O21 W7 90.7(2) . .
Si1 O21 W9 125.8(3) . .
Cu2 O21 W9 92.6(2) . .
W7 O21 W9 92.0(2) . .
Si1 O22 W6 124.9(3) . .
Si1 O22 W4 125.7(3) . .
W6 O22 W4 93.1(2) . .
Si1 O22 W1 121.3(3) . .
W6 O22 W1 91.4(2) . .
W4 O22 W1 90.6(2) . .
W4 O23 W3 152.8(4) . .
W2 O24 W6 151.1(4) . .
W6 O25 W8 150.2(4) . .
W5 O26 W1 151.8(4) . .
W1 O27 W7 154.7(4) . .
W9 O28 W4 150.5(3) . .
W4 O29 W6 120.4(3) . .
W1 O30 W6 121.6(3) . .
W1 O31 W4 121.5(3) . .
Cu2 O35 Cu1 120.5(3) . .
Cu2 O35 Gd1 103.8(3) . .
Cu1 O35 Gd1 101.9(3) . .
C2 O36 Gd1 136.3(9) . .
C4 O37 Gd1 135.2(10) . .
C7 O38 Gd1 132.3(10) . .
C9 O39 Gd1 133.9(10) . .
F3 C1 F2 105.2(15) . .
F3 C1 F1 106.8(15) . .
F2 C1 F1 107.5(14) . .
F3 C1 C2 114.8(15) . .
F2 C1 C2 109.7(14) . .
F1 C1 C2 112.4(14) . .
O36 C2 C3 127.4(14) . .
O36 C2 C1 114.5(13) . .
C3 C2 C1 118.0(14) . .
C2 C3 C4 120.0(15) . .
O37 C4 C3 128.1(14) . .
O37 C4 C5 115.3(15) . .
C3 C4 C5 116.6(15) . .
F4 C5 F6 105.0(19) . .
F4 C5 F5 105.4(19) . .
F6 C5 F5 105.2(19) . .
F4 C5 C4 118.4(19) . .
F6 C5 C4 112.6(18) . .
F5 C5 C4 109.2(19) . .
F8 C6 F9 102.9(17) . .
F8 C6 F7 106.6(17) . .
F9 C6 F7 104.4(16) . .
F8 C6 C7 113.7(17) . .
F9 C6 C7 116.1(15) . .
F7 C6 C7 112.2(15) . .
O38 C7 C8 127.5(15) . .
O38 C7 C6 116.4(14) . .
C8 C7 C6 116.0(15) . .
C9 C8 C7 119.5(17) . .
O39 C9 C8 129.3(16) . .
O39 C9 C10 114.9(14) . .
C8 C9 C10 115.7(15) . .
F10 C10 F12 107.9(15) . .
F10 C10 F11 106.5(14) . .
F12 C10 F11 104.7(14) . .
F10 C10 C9 117.8(15) . .
F12 C10 C9 107.9(14) . .
F11 C10 C9 111.2(14) . .
N101 C101 C102 113.6(10) . .
C103 C102 C101 109.7(11) . .
C102 C103 C104 111.8(11) . .
N101 C111 C112 116.7(9) . .
C111 C112 C113 108.1(10) . .
C114 C113 C112 113.1(11) . .
C122 C121 N101 115.2(10) . .
C121 C122 C123 110.0(11) . .
C122 C123 C124 111.7(13) . .
C132 C131 N101 115.2(10) . .
C131 C132 C133 106.4(12) . .
C134 C133 C132 109.9(16) . .
C202 C201 N201 116.1(9) . .
C201 C202 C203 108.8(9) . .
C202 C203 C204 111.8(11) . .
C212 C211 N201 114.5(8) . .
C211 C212 C213 108.8(9) . .
C214 C213 C212 110.6(9) . .
N201 C221 C222 114.9(9) . .
C221 C222 C223 109.3(10) . .
C224 C223 C222 112.1(11) . .
C232 C231 N201 115.5(10) . .
C231 C232 C233 109.0(12) . .
C232 C233 C234 110.0(15) . .
C302 C301 N301 116.0(11) . .
C301 C302 C303 109.8(12) . .
C302 C303 C304 113.4(14) . .
C312 C311 N301 114.9(11) . .
C311 C312 C313 109.1(12) . .
C312 C313 C314 112.9(12) . .
N301 C321 C322 115.6(12) . .
C321 C322 C323 111.9(14) . .
C324 C323 C322 113.0(17) . .
C332 C331 N301 114.3(11) . .
C331 C332 C333 109.0(12) . .
C334 C333 C332 112.5(12) . .
O20 Si1 O21 111.5(3) . .
O20 Si1 O22 108.0(3) . .
O21 Si1 O22 108.4(3) . .
O20 Si1 O19 108.9(3) . .
O21 Si1 O19 109.1(3) . .
O22 Si1 O19 110.9(3) . .
O34 W1 O31 99.8(3) . .
O34 W1 O27 102.0(3) . .
O31 W1 O27 91.3(3) . .
O34 W1 O30 100.9(3) . .
O31 W1 O30 88.4(3) . .
O27 W1 O30 156.8(3) . .
O34 W1 O26 102.1(3) . .
O31 W1 O26 158.0(3) . .
O27 W1 O26 84.5(3) . .
O30 W1 O26 87.3(3) . .
O34 W1 O22 170.4(3) . .
O31 W1 O22 73.3(2) . .
O27 W1 O22 85.1(3) . .
O30 W1 O22 72.6(2) . .
O26 W1 O22 84.8(2) . .
O8 W2 O14 103.0(3) . .
O8 W2 O24 102.1(3) . .
O14 W2 O24 86.6(3) . .
O8 W2 O2 97.8(3) . 3_656
O14 W2 O2 89.6(3) . 3_656
O24 W2 O2 160.1(3) . 3_656
O8 W2 O13 99.2(3) . .
O14 W2 O13 157.8(3) . .
O24 W2 O13 88.1(3) . .
O2 W2 O13 88.1(3) 3_656 .
O8 W2 O19 169.5(3) . .
O14 W2 O19 84.4(2) . .
O24 W2 O19 85.6(2) . .
O2 W2 O19 74.6(2) 3_656 .
O13 W2 O19 73.6(2) . .
O7 W3 O18 104.2(3) . .
O7 W3 O1 98.2(3) . 3_656
O18 W3 O1 90.4(3) . 3_656
O7 W3 O23 101.5(3) . .
O18 W3 O23 86.2(3) . .
O1 W3 O23 160.3(3) 3_656 .
O7 W3 O13 98.4(3) . .
O18 W3 O13 157.2(3) . .
O1 W3 O13 88.7(3) 3_656 .
O23 W3 O13 87.1(3) . .
O7 W3 O19 169.3(3) . .
O18 W3 O19 84.2(2) . .
O1 W3 O19 74.8(2) 3_656 .
O23 W3 O19 85.5(2) . .
O13 W3 O19 73.6(2) . .
O32 W4 O29 99.5(3) . .
O32 W4 O23 102.7(3) . .
O29 W4 O23 90.5(3) . .
O32 W4 O31 99.6(3) . .
O29 W4 O31 89.1(3) . .
O23 W4 O31 157.5(3) . .
O32 W4 O28 101.7(3) . .
O29 W4 O28 158.7(3) . .
O23 W4 O28 84.5(3) . .
O31 W4 O28 87.8(3) . .
O32 W4 O22 170.8(3) . .
O29 W4 O22 73.5(2) . .
O23 W4 O22 83.8(2) . .
O31 W4 O22 74.6(2) . .
O28 W4 O22 85.4(2) . .
O10 W5 O26 100.8(3) . .
O10 W5 O15 99.4(3) . .
O26 W5 O15 94.8(3) . .
O10 W5 O16 99.8(3) . .
O26 W5 O16 87.5(3) . .
O15 W5 O16 159.9(3) . .
O10 W5 O4 98.8(3) . .
O26 W5 O4 159.0(3) . .
O15 W5 O4 89.5(3) . .
O16 W5 O4 81.7(3) . .
O10 W5 O20 172.2(3) . .
O26 W5 O20 84.8(3) . .
O15 W5 O20 74.5(2) . .
O16 W5 O20 85.8(2) . .
O4 W5 O20 76.6(2) . .
O10 W5 Gd1 92.0(3) . .
O26 W5 Gd1 130.0(2) . .
O15 W5 Gd1 130.7(2) . .
O16 W5 Gd1 42.54(19) . .
O4 W5 Gd1 41.2(2) . .
O20 W5 Gd1 88.46(15) . .
O33 W6 O25 101.4(3) . .
O33 W6 O24 103.0(3) . .
O25 W6 O24 86.5(3) . .
O33 W6 O30 99.1(3) . .
O25 W6 O30 91.0(3) . .
O24 W6 O30 157.8(3) . .
O33 W6 O29 99.1(3) . .
O25 W6 O29 159.5(3) . .
O24 W6 O29 87.4(3) . .
O30 W6 O29 87.4(3) . .
O33 W6 O22 169.6(3) . .
O25 W6 O22 87.0(3) . .
O24 W6 O22 83.4(2) . .
O30 W6 O22 74.4(2) . .
O29 W6 O22 72.8(2) . .
O11 W7 O5 101.9(3) . .
O11 W7 O17 99.6(3) . .
O5 W7 O17 94.0(3) . .
O11 W7 O27 99.1(3) . .
O5 W7 O27 157.5(3) . .
O17 W7 O27 90.4(3) . .
O11 W7 O16 100.0(3) . .
O5 W7 O16 83.7(3) . .
O17 W7 O16 160.3(3) . .
O27 W7 O16 84.7(3) . .
O11 W7 O21 173.7(3) . .
O5 W7 O21 78.2(3) . .
O17 W7 O21 74.1(2) . .
O27 W7 O21 81.8(2) . .
O16 W7 O21 86.3(3) . .
O11 W7 Gd1 94.2(2) . .
O5 W7 Gd1 43.0(2) . .
O17 W7 Gd1 136.9(2) . .
O27 W7 Gd1 127.5(2) . .
O16 W7 Gd1 42.9(2) . .
O21 W7 Gd1 90.13(15) . .
O9 W8 O3 101.3(3) . .
O9 W8 O14 101.0(3) . .
O3 W8 O14 90.2(3) . .
O9 W8 O15 99.6(3) . .
O3 W8 O15 89.3(3) . .
O14 W8 O15 159.1(3) . .
O9 W8 O25 99.2(3) . .
O3 W8 O25 159.5(3) . .
O14 W8 O25 85.5(3) . .
O15 W8 O25 87.7(3) . .
O9 W8 O20 172.4(3) . .
O3 W8 O20 78.3(2) . .
O14 W8 O20 86.6(2) . .
O15 W8 O20 72.9(2) . .
O25 W8 O20 81.4(2) . .
O12 W9 O28 101.5(3) . .
O12 W9 O18 101.3(3) . .
O28 W9 O18 86.6(3) . .
O12 W9 O17 99.2(3) . .
O28 W9 O17 91.8(3) . .
O18 W9 O17 159.3(3) . .
O12 W9 O6 97.9(3) . .
O28 W9 O6 160.5(3) . .
O18 W9 O6 87.4(3) . .
O17 W9 O6 87.3(3) . .
O12 W9 O21 171.0(3) . .
O28 W9 O21 84.3(2) . .
O18 W9 O21 85.8(2) . .
O17 W9 O21 73.6(3) . .
O6 W9 O21 76.7(2) . .
O1 Fe1 O1 180.0 3_656 .
O1 Fe1 O2 87.5(3) 3_656 3_656
O1 Fe1 O2 92.5(3) . 3_656
O1 Fe1 O2 92.5(3) 3_656 .
O1 Fe1 O2 87.5(3) . .
O2 Fe1 O2 180.0 3_656 .
O1 Fe1 O19 80.0(2) 3_656 .
O1 Fe1 O19 100.0(2) . .
O2 Fe1 O19 79.6(2) 3_656 .
O2 Fe1 O19 100.4(2) . .
O1 Fe1 O19 100.0(2) 3_656 3_656
O1 Fe1 O19 80.0(2) . 3_656
O2 Fe1 O19 100.4(2) 3_656 3_656
O2 Fe1 O19 79.6(2) . 3_656
O19 Fe1 O19 180.0 . 3_656
O3 Cu1 O1 91.1(3) . .
O3 Cu1 O4 92.4(3) . .
O1 Cu1 O4 176.5(3) . .
O3 Cu1 O35 176.3(3) . .
O1 Cu1 O35 90.0(3) . .
O4 Cu1 O35 86.5(3) . .
O3 Cu1 O20 79.8(2) . .
O1 Cu1 O20 103.2(2) . .
O4 Cu1 O20 77.5(2) . .
O35 Cu1 O20 103.4(2) . .
O3 Cu1 Gd1 136.20(19) . .
O1 Cu1 Gd1 132.50(19) . .
O4 Cu1 Gd1 44.0(2) . .
O35 Cu1 Gd1 42.50(19) . .
O20 Cu1 Gd1 91.95(16) . .
O2 Cu2 O6 90.4(3) . .
O2 Cu2 O5 177.6(3) . .
O6 Cu2 O5 91.9(3) . .
O2 Cu2 O35 90.7(3) . .
O6 Cu2 O35 176.4(3) . .
O5 Cu2 O35 87.0(3) . .
O2 Cu2 O21 103.7(2) . .
O6 Cu2 O21 78.2(2) . .
O5 Cu2 O21 77.4(3) . .
O35 Cu2 O21 104.9(2) . .
O2 Cu2 Gd1 132.15(18) . .
O6 Cu2 Gd1 137.23(19) . .
O5 Cu2 Gd1 45.5(2) . .
O35 Cu2 Gd1 41.51(19) . .
O21 Cu2 Gd1 92.74(16) . .
O35 Gd1 O36 80.7(3) . .
O35 Gd1 O38 143.9(3) . .
O36 Gd1 O38 78.3(3) . .
O35 Gd1 O37 84.5(3) . .
O36 Gd1 O37 72.3(3) . .
O38 Gd1 O37 116.0(3) . .
O35 Gd1 O39 144.2(3) . .
O36 Gd1 O39 117.7(3) . .
O38 Gd1 O39 71.9(4) . .
O37 Gd1 O39 73.9(3) . .
O35 Gd1 O4 71.1(2) . .
O36 Gd1 O4 140.0(3) . .
O38 Gd1 O4 139.6(3) . .
O37 Gd1 O4 77.2(3) . .
O39 Gd1 O4 76.4(3) . .
O35 Gd1 O16 91.9(2) . .
O36 Gd1 O16 145.5(3) . .
O38 Gd1 O16 89.1(3) . .
O37 Gd1 O16 140.9(3) . .
O39 Gd1 O16 87.6(3) . .
O4 Gd1 O16 64.9(2) . .
O35 Gd1 O5 69.8(2) . .
O36 Gd1 O5 82.3(3) . .
O38 Gd1 O5 78.5(3) . .
O37 Gd1 O5 146.5(3) . .
O39 Gd1 O5 138.8(3) . .
O4 Gd1 O5 112.3(2) . .
O16 Gd1 O5 63.6(2) . .
O35 Gd1 Cu1 35.63(17) . .
O36 Gd1 Cu1 111.4(2) . .
O38 Gd1 Cu1 165.6(3) . .
O37 Gd1 Cu1 77.9(2) . .
O39 Gd1 Cu1 110.4(2) . .
O4 Gd1 Cu1 35.52(15) . .
O16 Gd1 Cu1 76.89(17) . .
O5 Gd1 Cu1 91.94(17) . .
O35 Gd1 Cu2 34.68(16) . .
O36 Gd1 Cu2 79.2(2) . .
O38 Gd1 Cu2 111.8(3) . .
O37 Gd1 Cu2 116.3(2) . .
O39 Gd1 Cu2 162.9(2) . .
O4 Gd1 Cu2 92.17(15) . .
O16 Gd1 Cu2 75.93(16) . .
O5 Gd1 Cu2 35.13(16) . .
Cu1 Gd1 Cu2 61.70(3) . .
O35 Gd1 W7 85.81(15) . .
O36 Gd1 W7 111.9(2) . .
O38 Gd1 W7 75.4(3) . .
O37 Gd1 W7 168.6(2) . .
O39 Gd1 W7 111.4(2) . .
O4 Gd1 W7 94.05(16) . .
O16 Gd1 W7 33.59(16) . .
O5 Gd1 W7 31.45(16) . .
Cu1 Gd1 W7 90.81(2) . .
Cu2 Gd1 W7 56.05(2) . .
O35 Gd1 W5 87.28(17) . .
O36 Gd1 W5 167.9(2) . .
O38 Gd1 W5 111.4(3) . .
O37 Gd1 W5 108.0(2) . .
O39 Gd1 W5 73.2(2) . .
O4 Gd1 W5 33.56(16) . .
O16 Gd1 W5 32.91(17) . .
O5 Gd1 W5 92.32(17) . .
Cu1 Gd1 W5 57.71(2) . .
Cu2 Gd1 W5 90.18(2) . .
W7 Gd1 W5 65.536(13) . .
Cl12 C11 Cl11 109.5(18) . .
Cl21 C21 Cl22 111.3(10) . .
Cl34 C31 C32 75.6(14) . .
Cl34 C31 Cl32 171(3) . .
C32 C31 Cl32 113.1(19) . .
Cl34 C31 Cl31 74.7(13) . .
C32 C31 Cl31 18.8(14) . .
Cl32 C31 Cl31 113.2(18) . .
Cl34 C31 Cl33 134(2) . .
C32 C31 Cl33 59.0(11) . .
Cl32 C31 Cl33 55.0(12) . .
Cl31 C31 Cl33 65.2(13) . .
C32 Cl31 C31 63(3) . .
C32 Cl31 Cl34 70(2) . .
C31 Cl31 Cl34 39.1(10) . .
C32 Cl31 Cl33 58(3) . .
C31 Cl31 Cl33 61.1(14) . .
Cl34 Cl31 Cl33 97.6(11) . .
Cl33 Cl32 C31 67.5(16) . .
Cl31 C32 C31 98(4) . .
Cl31 C32 Cl34 92(3) . .
C31 C32 Cl34 42.4(11) . .
Cl31 C32 Cl33 106(4) . .
C31 C32 Cl33 69.8(15) . .
Cl34 C32 Cl33 111.8(15) . .
Cl32 Cl33 C32 108.0(16) . .
Cl32 Cl33 C31 57.5(9) . .
C32 Cl33 C31 51.2(12) . .
Cl32 Cl33 Cl31 105.2(13) . .
C32 Cl33 Cl31 16.1(14) . .
C31 Cl33 Cl31 53.7(7) . .
C31 Cl34 C32 61.9(17) . .
C31 Cl34 Cl31 66.2(11) . .
C32 Cl34 Cl31 18.0(13) . .

loop_
_geom_bond_atom_site_label_1
_geom_bond_atom_site_label_2
_geom_bond_distance
_geom_bond_site_symmetry_2
N101 C111 1.518(14) .
N101 C101 1.521(15) .
N101 C121 1.533(14) .
N101 C131 1.539(15) .
N201 C231 1.519(14) .
N201 C221 1.532(14) .
N201 C211 1.534(13) .
N201 C201 1.550(14) .
N301 C321 1.487(17) .
N301 C301 1.526(16) .
N301 C311 1.546(16) .
N301 C331 1.561(17) .
O1 W3 1.912(6) 3_656
O1 Cu1 1.946(6) .
O1 Fe1 1.999(6) .
O2 W2 1.918(6) 3_656
O2 Cu2 1.944(6) .
O2 Fe1 2.015(6) .
O3 W8 1.905(7) .
O3 Cu1 1.932(7) .
O4 Cu1 1.993(6) .
O4 W5 1.998(7) .
O4 Gd1 2.382(7) .
O5 W7 1.886(7) .
O5 Cu2 1.990(7) .
O5 Gd1 2.465(8) .
O6 Cu2 1.983(7) .
O6 W9 1.986(7) .
O7 W3 1.715(6) .
O8 W2 1.709(7) .
O9 W8 1.721(7) .
O10 W5 1.710(7) .
O11 W7 1.724(7) .
O12 W9 1.710(7) .
O13 W2 1.933(6) .
O13 W3 1.943(7) .
O14 W2 1.903(6) .
O14 W8 1.911(6) .
O15 W5 1.894(7) .
O15 W8 1.928(7) .
O16 W5 1.958(7) .
O16 W7 1.981(7) .
O16 Gd1 2.437(7) .
O17 W7 1.905(7) .
O17 W9 1.922(7) .
O18 W3 1.891(7) .
O18 W9 1.918(6) .
O19 Si1 1.650(6) .
O19 Fe1 2.109(6) .
O19 W3 2.391(6) .
O19 W2 2.395(6) .
O20 Si1 1.619(6) .
O20 Cu1 2.260(6) .
O20 W5 2.294(6) .
O20 W8 2.337(6) .
O21 Si1 1.621(7) .
O21 Cu2 2.253(6) .
O21 W7 2.299(6) .
O21 W9 2.311(6) .
O22 Si1 1.633(6) .
O22 W6 2.306(6) .
O22 W4 2.318(6) .
O22 W1 2.387(6) .
O23 W4 1.911(6) .
O23 W3 1.922(6) .
O24 W2 1.911(6) .
O24 W6 1.924(6) .
O25 W6 1.892(6) .
O25 W8 1.974(6) .
O26 W5 1.874(6) .
O26 W1 1.937(6) .
O27 W1 1.902(7) .
O27 W7 1.932(6) .
O28 W9 1.915(7) .
O28 W4 1.938(7) .
O29 W4 1.906(7) .
O29 W6 1.963(6) .
O30 W1 1.922(7) .
O30 W6 1.927(6) .
O31 W1 1.903(6) .
O31 W4 1.930(6) .
O32 W4 1.717(7) .
O33 W6 1.723(7) .
O34 W1 1.707(6) .
O35 Cu2 1.999(6) .
O35 Cu1 2.008(7) .
O35 Gd1 2.328(7) .
O36 C2 1.256(16) .
O36 Gd1 2.334(9) .
O37 C4 1.238(17) .
O37 Gd1 2.364(9) .
O38 C7 1.269(18) .
O38 Gd1 2.346(9) .
O39 C9 1.236(17) .
O39 Gd1 2.376(9) .
C1 F3 1.32(2) .
C1 F2 1.34(2) .
C1 F1 1.345(19) .
C1 C2 1.48(2) .
C2 C3 1.41(2) .
C3 C4 1.40(2) .
C4 C5 1.48(3) .
C5 F4 1.30(2) .
C5 F6 1.33(2) .
C5 F5 1.35(3) .
C6 F8 1.26(2) .
C6 F9 1.31(2) .
C6 F7 1.31(2) .
C6 C7 1.50(2) .
C7 C8 1.45(2) .
C8 C9 1.34(2) .
C9 C10 1.53(2) .
C10 F10 1.265(19) .
C10 F12 1.33(2) .
C10 F11 1.39(2) .
C101 C102 1.539(17) .
C102 C103 1.538(18) .
C103 C104 1.542(18) .
C111 C112 1.541(17) .
C112 C113 1.562(19) .
C113 C114 1.56(2) .
C121 C122 1.499(17) .
C122 C123 1.52(2) .
C123 C124 1.56(2) .
C131 C132 1.524(18) .
C132 C133 1.59(2) .
C133 C134 1.48(3) .
C201 C202 1.492(15) .
C202 C203 1.509(16) .
C203 C204 1.53(2) .
C211 C212 1.522(15) .
C212 C213 1.557(15) .
C213 C214 1.513(16) .
C221 C222 1.541(16) .
C222 C223 1.538(18) .
C223 C224 1.55(2) .
C231 C232 1.510(18) .
C232 C233 1.54(2) .
C233 C234 1.57(3) .
C301 C302 1.50(2) .
C302 C303 1.55(2) .
C303 C304 1.57(2) .
C311 C312 1.521(19) .
C312 C313 1.52(2) .
C313 C314 1.54(2) .
C321 C322 1.52(2) .
C322 C323 1.55(3) .
C323 C324 1.54(3) .
C331 C332 1.500(19) .
C332 C333 1.54(2) .
C333 C334 1.51(2) .
W2 O2 1.918(6) 3_656
W3 O1 1.912(6) 3_656
W5 Gd1 3.4883(7) .
W7 Gd1 3.4816(7) .
Fe1 O1 1.999(6) 3_656
Fe1 O2 2.015(6) 3_656
Fe1 O19 2.109(6) 3_656
Cu1 Gd1 3.3723(14) .
Cu2 Gd1 3.4111(13) .
C11 Cl12 1.71(2) .
C11 Cl11 1.72(2) .
C21 Cl21 1.746(19) .
C21 Cl22 1.778(19) .
C31 Cl34 1.21(3) .
C31 C32 1.59(3) .
C31 Cl32 1.745(10) .
C31 Cl31 1.759(10) .
C31 Cl33 1.91(4) .
Cl31 C32 0.57(4) .
Cl31 Cl34 1.85(2) .
Cl31 Cl33 1.98(3) .
Cl32 Cl33 1.69(3) .
C32 Cl34 1.741(10) .
C32 Cl33 1.744(10) .

loop_
_geom_torsion_atom_site_label_1
_geom_torsion_atom_site_label_2
_geom_torsion_atom_site_label_3
_geom_torsion_atom_site_label_4
_geom_torsion
_geom_torsion_site_symmetry_4
Gd1 O36 C2 C3 -4(2) .
Gd1 O36 C2 C1 173.5(10) .
F3 C1 C2 O36 -169.1(14) .
F2 C1 C2 O36 -51.0(18) .
F1 C1 C2 O36 68.6(18) .
F3 C1 C2 C3 8(2) .
F2 C1 C2 C3 126.6(16) .
F1 C1 C2 C3 -113.8(16) .
O36 C2 C3 C4 1(3) .
C1 C2 C3 C4 -176.4(14) .
Gd1 O37 C4 C3 12(2) .
Gd1 O37 C4 C5 -170.4(12) .
C2 C3 C4 O37 -5(3) .
C2 C3 C4 C5 177.2(16) .
O37 C4 C5 F4 176.1(17) .
C3 C4 C5 F4 -6(3) .
O37 C4 C5 F6 -61(2) .
C3 C4 C5 F6 117.2(19) .
O37 C4 C5 F5 55(2) .
C3 C4 C5 F5 -126.4(19) .
Gd1 O38 C7 C8 -17(2) .
Gd1 O38 C7 C6 166.4(10) .
F8 C6 C7 O38 6(2) .
F9 C6 C7 O38 -113.5(17) .
F7 C6 C7 O38 126.6(17) .
F8 C6 C7 C8 -171.3(18) .
F9 C6 C7 C8 70(2) .
F7 C6 C7 C8 -50(2) .
O38 C7 C8 C9 -6(3) .
C6 C7 C8 C9 170.5(16) .
Gd1 O39 C9 C8 11(3) .
Gd1 O39 C9 C10 -166.3(10) .
C7 C8 C9 O39 9(3) .
C7 C8 C9 C10 -173.4(15) .
O39 C9 C10 F10 7(2) .
C8 C9 C10 F10 -170.5(16) .
O39 C9 C10 F12 -115.0(16) .
C8 C9 C10 F12 67(2) .
O39 C9 C10 F11 130.7(15) .
C8 C9 C10 F11 -47(2) .
C111 N101 C101 C102 -63.3(12) .
C121 N101 C101 C102 176.1(9) .
C131 N101 C101 C102 54.1(12) .
N101 C101 C102 C103 -175.7(10) .
C101 C102 C103 C104 174.8(10) .
C101 N101 C111 C112 -59.3(12) .
C121 N101 C111 C112 58.9(12) .
C131 N101 C111 C112 179.5(9) .
N101 C111 C112 C113 -172.5(10) .
C111 C112 C113 C114 77.2(14) .
C111 N101 C121 C122 56.3(12) .
C101 N101 C121 C122 177.8(10) .
C131 N101 C121 C122 -60.3(12) .
N101 C121 C122 C123 170.9(10) .
C121 C122 C123 C124 -179.3(12) .
C111 N101 C131 C132 177.6(10) .
C101 N101 C131 C132 56.2(12) .
C121 N101 C131 C132 -62.7(12) .
N101 C131 C132 C133 173.2(11) .
C131 C132 C133 C134 177.5(15) .
C231 N201 C201 C202 -170.3(9) .
C221 N201 C201 C202 -49.2(12) .
C211 N201 C201 C202 67.8(11) .
N201 C201 C202 C203 -175.5(9) .
C201 C202 C203 C204 175.6(11) .
C231 N201 C211 C212 -47.3(11) .
C221 N201 C211 C212 -168.5(8) .
C201 N201 C211 C212 72.0(10) .
N201 C211 C212 C213 -174.5(8) .
C211 C212 C213 C214 -169.2(9) .
C231 N201 C221 C222 59.5(12) .
C211 N201 C221 C222 -178.6(9) .
C201 N201 C221 C222 -59.6(11) .
N201 C221 C222 C223 170.0(9) .
C221 C222 C223 C224 175.5(11) .
C221 N201 C231 C232 59.5(12) .
C211 N201 C231 C232 -59.0(13) .
C201 N201 C231 C232 -179.6(10) .
N201 C231 C232 C233 -179.1(11) .
C231 C232 C233 C234 -174.1(14) .
C321 N301 C301 C302 175.9(11) .
C311 N301 C301 C302 55.3(14) .
C331 N301 C301 C302 -62.7(14) .
N301 C301 C302 C303 176.9(11) .
C301 C302 C303 C304 171.6(13) .
C321 N301 C311 C312 -60.2(14) .
C301 N301 C311 C312 59.1(14) .
C331 N301 C311 C312 180.0(11) .
N301 C311 C312 C313 -174.9(11) .
C311 C312 C313 C314 179.8(12) .
C301 N301 C321 C322 -178.3(12) .
C311 N301 C321 C322 -57.9(15) .
C331 N301 C321 C322 59.7(15) .
N301 C321 C322 C323 177.7(13) .
C321 C322 C323 C324 -74(2) .
C321 N301 C331 C332 66.3(14) .
C301 N301 C331 C332 -53.9(14) .
C311 N301 C331 C332 -173.9(11) .
N301 C331 C332 C333 177.9(10) .
C331 C332 C333 C334 -172.8(12) .
Cu1 O20 Si1 O21 64.2(4) .
W5 O20 Si1 O21 -55.9(5) .
W8 O20 Si1 O21 176.6(3) .
Cu1 O20 Si1 O22 -176.8(3) .
W5 O20 Si1 O22 63.1(5) .
W8 O20 Si1 O22 -64.4(4) .
Cu1 O20 Si1 O19 -56.3(4) .
W5 O20 Si1 O19 -176.4(4) .
W8 O20 Si1 O19 56.1(5) .
Cu2 O21 Si1 O20 -62.8(4) .
W7 O21 Si1 O20 52.7(5) .
W9 O21 Si1 O20 -179.7(3) .
Cu2 O21 Si1 O22 178.4(3) .
W7 O21 Si1 O22 -66.1(5) .
W9 O21 Si1 O22 61.5(4) .
Cu2 O21 Si1 O19 57.6(4) .
W7 O21 Si1 O19 173.1(3) .
W9 O21 Si1 O19 -59.3(4) .
W6 O22 Si1 O20 55.5(5) .
W4 O22 Si1 O20 -178.7(4) .
W1 O22 Si1 O20 -61.8(4) .
W6 O22 Si1 O21 176.5(3) .
W4 O22 Si1 O21 -57.8(5) .
W1 O22 Si1 O21 59.1(4) .
W6 O22 Si1 O19 -63.8(4) .
W4 O22 Si1 O19 61.9(5) .
W1 O22 Si1 O19 178.9(3) .
Fe1 O19 Si1 O20 61.2(5) .
W3 O19 Si1 O20 -176.0(3) .
W2 O19 Si1 O20 -63.0(4) .
Fe1 O19 Si1 O21 -60.7(5) .
W3 O19 Si1 O21 62.1(4) .
W2 O19 Si1 O21 175.1(3) .
Fe1 O19 Si1 O22 180.0(4) .
W3 O19 Si1 O22 -57.2(4) .
W2 O19 Si1 O22 55.8(4) .
W9 O18 W3 O7 -127.2(7) .
W9 O18 W3 O1 134.3(7) 3_656
W9 O18 W3 O23 -26.3(7) .
W9 O18 W3 O13 46.8(12) .
W9 O18 W3 O19 59.6(7) .
W1 O26 W5 O10 -131.7(8) .
W1 O26 W5 O15 127.8(8) .
W1 O26 W5 O16 -32.2(8) .
W1 O26 W5 O4 26.6(14) .
W1 O26 W5 O20 53.8(8) .
W1 O26 W5 Gd1 -29.7(10) .
W8 O15 W5 O10 174.2(4) .
W8 O15 W5 O26 -84.0(4) .
W8 O15 W5 O16 11.8(11) .
W8 O15 W5 O4 75.4(4) .
W8 O15 W5 O20 -0.8(3) .
W8 O15 W5 Gd1 73.2(4) .
W8 O25 W6 O33 -130.9(8) .
W8 O25 W6 O24 -28.3(8) .
W8 O25 W6 O30 129.6(8) .
W8 O25 W6 O29 44.4(14) .
W8 O25 W6 O22 55.3(8) .
Cu2 O5 W7 O11 168.9(4) .
Gd1 O5 W7 O11 -83.3(4) .
Cu2 O5 W7 O17 68.2(4) .
Gd1 O5 W7 O17 176.0(3) .
Cu2 O5 W7 O27 -32.7(10) .
Gd1 O5 W7 O27 75.1(8) .
Cu2 O5 W7 O16 -92.2(4) .
Gd1 O5 W7 O16 15.6(3) .
Cu2 O5 W7 O21 -4.6(3) .
Gd1 O5 W7 O21 103.1(3) .
Cu2 O5 W7 Gd1 -107.8(5) .
Cl34 C31 Cl31 C32 90(4) .
Cl32 C31 Cl31 C32 -94(4) .
Cl33 C31 Cl31 C32 -66(3) .
C32 C31 Cl31 Cl34 -90(4) .
Cl32 C31 Cl31 Cl34 176(4) .
Cl33 C31 Cl31 Cl34 -157(3) .
Cl34 C31 Cl31 Cl33 157(3) .
C32 C31 Cl31 Cl33 66(3) .
Cl32 C31 Cl31 Cl33 -28(2) .
C32 C31 Cl32 Cl33 10(3) .
Cl31 C31 Cl32 Cl33 31(2) .
Cl34 Cl31 C32 C31 42.2(12) .
Cl33 Cl31 C32 C31 -71(2) .
C31 Cl31 C32 Cl34 -42.2(12) .
Cl33 Cl31 C32 Cl34 -113(2) .
C31 Cl31 C32 Cl33 71(2) .
Cl34 Cl31 C32 Cl33 113(2) .
Cl34 C31 C32 Cl31 -84(3) .
Cl32 C31 C32 Cl31 94(4) .
Cl33 C31 C32 Cl31 104(3) .
Cl32 C31 C32 Cl34 179(4) .
Cl31 C31 C32 Cl34 84(3) .
Cl33 C31 C32 Cl34 -171(3) .
Cl34 C31 C32 Cl33 171(3) .
Cl32 C31 C32 Cl33 -10(3) .
Cl31 C31 C32 Cl33 -104(3) .
C31 Cl32 Cl33 C32 -9(2) .
C31 Cl32 Cl33 Cl31 -25.8(18) .
Cl31 C32 Cl33 Cl32 -83(3) .
C31 C32 Cl33 Cl32 10(2) .
Cl34 C32 Cl33 Cl32 16(3) .
Cl31 C32 Cl33 C31 -93(4) .
Cl34 C32 Cl33 C31 6(2) .
C31 C32 Cl33 Cl31 93(4) .
Cl34 C32 Cl33 Cl31 99(4) .
Cl31 C31 Cl34 C32 -19.5(15) .
Cl33 C31 Cl34 C32 10(3) .
C32 C31 Cl34 Cl31 19.5(15) .
Cl33 C31 Cl34 Cl31 30(3) .
Cl31 C32 Cl34 C31 99(4) .
Cl33 C32 Cl34 C31 -9(3) .
C31 C32 Cl34 Cl31 -99(4) .
Cl33 C32 Cl34 Cl31 -108(5) .
C32 Cl31 Cl34 C31 -72(4) .
Cl33 Cl31 Cl34 C31 -20(3) .
C31 Cl31 Cl34 C32 72(4) .
Cl33 Cl31 Cl34 C32 52(3) .
